data_7156584
loop_
_publ_author_name
'Eltyshev, Alexander K.'
'Suntsova, Polina O.'
'Karmatskaia, Ksenia D.'
'Taniya, Olga S.'
'Slepukhin, Pavel A.'
'Benassi, Enrico'
'Belskaya, Nataliya P.'

_publ_section_title
;
 An effective and facile synthesis of new blue fluorophores on the basis
 of an 8-azapurine core.
;
_journal_issue 48
_journal_name_full 'Organic &amp; biomolecular chemistry'
_journal_page_first 9420
_journal_page_last 9429
_journal_paper_doi 10.1039/c8ob02644k
_journal_volume 16
_journal_year 2018
_chemical_absolute_configuration unk
_chemical_formula_moiety '2(C22 H22 N6 O2)'
_chemical_formula_sum 'C44 H44 N12 O4'
_chemical_formula_weight 804.91
_space_group_crystal_system orthorhombic
_space_group_IT_number 33
_space_group_name_Hall 'P 2c -2n'
_space_group_name_H-M_alt 'P n a 21'
_symmetry_space_group_name_Hall 'P 2c -2n'
_symmetry_space_group_name_H-M 'P n a 21'
_atom_sites_solution_hydrogens geom
_atom_sites_solution_primary direct
_atom_sites_solution_secondary difmap
_audit_creation_date 2016-02-18
_audit_creation_method
;
  Olex2 1.2-ac2
  (compiled 2012.03.27 svn.r2268, GUI svn.r4156)
;
_audit_update_record
;
2018-07-30 deposited with the CCDC.
2018-11-22 downloaded from the CCDC.
;
_cell_angle_alpha 90.00
_cell_angle_beta 90.00
_cell_angle_gamma 90.00
_cell_formula_units_Z 2
_cell_length_a 21.5416(13)
_cell_length_b 5.9720(4)
_cell_length_c 15.4401(15)
_cell_measurement_reflns_used 1086
_cell_measurement_temperature 295(2)
_cell_measurement_theta_max 22.3310
_cell_measurement_theta_min 3.5410
_cell_volume 1986.3(3)
_computing_cell_refinement
;
CrysAlisPro, Agilent Technologies,
Version 1.171.36.32 (release 02-08-2013 CrysAlis171 .NET)
(compiled Aug  2 2013,16:46:58)
;
_computing_data_collection
;
CrysAlisPro, Agilent Technologies,
Version 1.171.36.32 (release 02-08-2013 CrysAlis171 .NET)
(compiled Aug  2 2013,16:46:58)
;
_computing_data_reduction
;
CrysAlisPro, Agilent Technologies,
Version 1.171.36.32 (release 02-08-2013 CrysAlis171 .NET)
(compiled Aug  2 2013,16:46:58)
;
_computing_molecular_graphics
;
O. V. Dolomanov, L. J. Bourhis, R. J. Gildea, J. A. K. Howard and H. Puschmann,
OLEX2: a complete structure solution, refinement and analysis program.
J. Appl. Cryst. (2009). 42, 339-341.
;
_computing_publication_material
;
O. V. Dolomanov, L. J. Bourhis, R. J. Gildea, J. A. K. Howard and H. Puschmann,
OLEX2: a complete structure solution, refinement and analysis program.
J. Appl. Cryst. (2009). 42, 339-341.
;
_computing_structure_refinement
;
SHELXL, G.M. Sheldrick, Acta Cryst.
(2008). A64, 112-122
;
_computing_structure_solution
;
SHELXS, G.M. Sheldrick, Acta Cryst.
(2008). A64, 112-122
;
_diffrn_ambient_temperature 295(2)
_diffrn_detector_area_resol_mean 15.9555
_diffrn_measured_fraction_theta_full 0.9989
_diffrn_measured_fraction_theta_max 0.6059
_diffrn_measurement_details
;
#__ type_ start__ end____ width___ exp.time_
  1 omega  -50.00   67.00   1.0000  120.0000
omega____ theta____ kappa____ phi______ frames
    -       23.1360  -19.0000 -150.0000 117

#__ type_ start__ end____ width___ exp.time_
  2 omega   58.00   98.00   1.0000  120.0000
omega____ theta____ kappa____ phi______ frames
    -       23.1360 -178.0000  -90.0000 40
;
_diffrn_measurement_device_type 'Xcalibur, Eos'
_diffrn_measurement_method '\w scans'
_diffrn_orient_matrix_UB_11 -0.0269709000
_diffrn_orient_matrix_UB_12 0.0329901000
_diffrn_orient_matrix_UB_13 -0.0230735000
_diffrn_orient_matrix_UB_21 0.0175990000
_diffrn_orient_matrix_UB_22 0.0058841000
_diffrn_orient_matrix_UB_23 -0.0387394000
_diffrn_orient_matrix_UB_31 -0.0069021000
_diffrn_orient_matrix_UB_32 -0.1139618000
_diffrn_orient_matrix_UB_33 -0.0086894000
_diffrn_radiation_monochromator graphite
_diffrn_radiation_type 'Mo K\a'
_diffrn_radiation_wavelength 0.7107
_diffrn_reflns_av_R_equivalents 0.0381
_diffrn_reflns_av_unetI/netI 0.0642
_diffrn_reflns_limit_h_max 27
_diffrn_reflns_limit_h_min -28
_diffrn_reflns_limit_k_max 4
_diffrn_reflns_limit_k_min -8
_diffrn_reflns_limit_l_max 21
_diffrn_reflns_limit_l_min -10
_diffrn_reflns_number 6843
_diffrn_reflns_theta_full 26.00
_diffrn_reflns_theta_max 30.71
_diffrn_reflns_theta_min 2.31
_diffrn_source 'Enhance (Mo) X-ray Source'
_exptl_absorpt_coefficient_mu 0.090
_exptl_absorpt_correction_T_max 1.00000
_exptl_absorpt_correction_T_min 0.91684
_exptl_absorpt_correction_type multi-scan
_exptl_absorpt_process_details
;
CrysAlisPro, Agilent Technologies,
Version 1.171.36.32 (release 02-08-2013 CrysAlis171 .NET)
(compiled Aug  2 2013,16:46:58)
Empirical absorption correction using spherical harmonics,
 implemented in SCALE3 ABSPACK scaling algorithm.
;
_exptl_crystal_colour colourless
_exptl_crystal_colour_primary colourless
_exptl_crystal_density_diffrn 1.346
_exptl_crystal_density_method 'not measured'
_exptl_crystal_description prism
_exptl_crystal_F_000 848
_exptl_crystal_size_max 0.24
_exptl_crystal_size_mid 0.19
_exptl_crystal_size_min 0.07
_refine_diff_density_max 0.146
_refine_diff_density_min -0.187
_refine_diff_density_rms 0.039
_refine_ls_abs_structure_details 'Flack H D (1983), Acta Cryst. A39, 876-881'
_refine_ls_abs_structure_Flack 0(10)
_refine_ls_extinction_method none
_refine_ls_goodness_of_fit_ref 1.001
_refine_ls_hydrogen_treatment mixed
_refine_ls_matrix_type full
_refine_ls_number_parameters 272
_refine_ls_number_reflns 2840
_refine_ls_number_restraints 1
_refine_ls_restrained_S_all 1.000
_refine_ls_R_factor_all 0.1100
_refine_ls_R_factor_gt 0.0482
_refine_ls_shift/su_max 0.000
_refine_ls_shift/su_mean 0.000
_refine_ls_structure_factor_coef Fsqd
_refine_ls_weighting_details 'calc w=1/[\s^2^(Fo^2^)+(0.0331P)^2^+0.0000P] where P=(Fo^2^+2Fc^2^)/3'
_refine_ls_weighting_scheme calc
_refine_ls_wR_factor_gt 0.0780
_refine_ls_wR_factor_ref 0.0984
_reflns_number_gt 1605
_reflns_number_total 2840
_reflns_threshold_expression >2sigma(I)
_cod_data_source_file c8ob02644k2.cif
_cod_data_source_block exp_848
_cod_depositor_comments 'Adding full bibliography for 7156583--7156584.cif.'
_cod_database_code 7156584
_reflns_odcompleteness_completeness 99.89
_reflns_odcompleteness_iscentric 1
_reflns_odcompleteness_theta 28.22

loop_
_space_group_symop_id
_space_group_symop_operation_xyz
1 'x, y, z'
2 '-x, -y, z+1/2'
3 '-x+1/2, y+1/2, z+1/2'
4 'x+1/2, -y+1/2, z'

loop_
_atom_site_label
_atom_site_type_symbol
_atom_site_fract_x
_atom_site_fract_y
_atom_site_fract_z
_atom_site_U_iso_or_equiv
_atom_site_adp_type
_atom_site_occupancy
_atom_site_symmetry_multiplicity
_atom_site_calc_flag
_atom_site_refinement_flags
C5 C -0.48816(14) -0.3171(4) -0.4311(2) 0.0427(7) Uani 1 1 d .
N1 N -0.41305(12) -0.1754(4) -0.32839(17) 0.0463(6) Uani 1 1 d .
N7 N -0.43809(11) -0.5956(4) -0.47617(17) 0.0438(6) Uani 1 1 d .
N8 N -0.39921(12) -0.5081(4) -0.41612(17) 0.0468(6) Uani 1 1 d .
C9 C -0.43181(15) -0.3316(5) -0.3881(2) 0.0430(7) Uani 1 1 d .
C24 C -0.39439(15) -1.1760(5) -0.6160(2) 0.0453(8) Uani 1 1 d .
C10 C -0.35518(15) -0.1963(5) -0.2826(2) 0.0480(8) Uani 1 1 d .
C22 C -0.46513(16) -0.8788(5) -0.5818(2) 0.0478(8) Uani 1 1 d .
H22 H -0.5031 -0.8076 -0.5899 0.057 Uiso 1 1 calc R
C13 C -0.24389(19) -0.2366(6) -0.1947(3) 0.0727(11) Uani 1 1 d .
H13 H -0.2066 -0.2494 -0.1649 0.087 Uiso 1 1 calc R
C4 C -0.52777(15) -0.1261(5) -0.4144(2) 0.0471(8) Uani 1 1 d .
O2 O -0.37748(11) -1.3665(4) -0.65790(15) 0.0635(7) Uani 1 1 d .
N6 N -0.49171(11) -0.4887(4) -0.48803(18) 0.0448(6) Uani 1 1 d .
N3 N -0.50857(13) 0.0221(4) -0.35580(18) 0.0506(7) Uani 1 1 d .
C25 C -0.35259(15) -1.0885(5) -0.5573(2) 0.0524(9) Uani 1 1 d .
H25 H -0.3148 -1.1605 -0.5485 0.063 Uiso 1 1 calc R
C1 C -0.4193(2) -1.4572(6) -0.7209(3) 0.0716(12) Uani 1 1 d .
H1A H -0.4269 -1.3478 -0.7652 0.107 Uiso 1 1 calc R
H1B H -0.4578 -1.4959 -0.6933 0.107 Uiso 1 1 calc R
H1C H -0.4013 -1.5887 -0.7464 0.107 Uiso 1 1 calc R
C21 C -0.42293(14) -0.7924(5) -0.5238(2) 0.0418(7) Uani 1 1 d .
O1 O -0.43802(11) 0.1459(4) -0.25812(16) 0.0630(7) Uani 1 1 d .
C14 C -0.2855(2) -0.4130(6) -0.1960(3) 0.0729(11) Uani 1 1 d .
H14 H -0.2757 -0.5459 -0.1677 0.088 Uiso 1 1 calc R
C23 C -0.45147(16) -1.0702(5) -0.6281(2) 0.0481(8) Uani 1 1 d .
H23 H -0.4802 -1.1283 -0.6671 0.058 Uiso 1 1 calc R
C12 C -0.25822(18) -0.0422(6) -0.2380(3) 0.0651(10) Uani 1 1 d .
H12 H -0.2302 0.0764 -0.2374 0.078 Uiso 1 1 calc R
C2 C -0.45355(16) 0.0066(5) -0.3127(2) 0.0497(8) Uani 1 1 d .
C11 C -0.31350(17) -0.0205(5) -0.2822(2) 0.0547(9) Uani 1 1 d .
H11 H -0.3226 0.1114 -0.3116 0.066 Uiso 1 1 calc R
N4 N -0.58120(13) -0.0869(4) -0.4571(2) 0.0575(8) Uani 1 1 d .
C17 C -0.67500(16) -0.3078(5) -0.4690(3) 0.0691(11) Uani 1 1 d .
H17A H -0.6979 -0.4085 -0.5066 0.083 Uiso 1 1 calc R
H17B H -0.6669 -0.3857 -0.4151 0.083 Uiso 1 1 calc R
C19 C -0.67716(18) 0.0667(5) -0.3986(3) 0.0681(10) Uani 1 1 d .
H19A H -0.7011 0.2032 -0.3918 0.082 Uiso 1 1 calc R
H19B H -0.6691 0.0062 -0.3414 0.082 Uiso 1 1 calc R
C16 C -0.61353(16) -0.2458(5) -0.5119(3) 0.0625(10) Uani 1 1 d .
H16A H -0.5883 -0.3789 -0.5197 0.075 Uiso 1 1 calc R
H16B H -0.6212 -0.1800 -0.5683 0.075 Uiso 1 1 calc R
C20 C -0.61649(16) 0.1197(5) -0.4428(3) 0.0650(11) Uani 1 1 d .
H20A H -0.6245 0.1924 -0.4978 0.078 Uiso 1 1 calc R
H20B H -0.5925 0.2215 -0.4070 0.078 Uiso 1 1 calc R
C26 C -0.36582(15) -0.8963(5) -0.5114(2) 0.0472(8) Uani 1 1 d .
H26 H -0.3370 -0.8371 -0.4728 0.057 Uiso 1 1 calc R
C15 C -0.34195(18) -0.3936(5) -0.2392(2) 0.0599(10) Uani 1 1 d .
H15 H -0.3703 -0.5111 -0.2390 0.072 Uiso 1 1 calc R
C18 C -0.71418(16) -0.1011(5) -0.4509(3) 0.0725(11) Uani 1 1 d .
H18A H -0.7270 -0.0337 -0.5052 0.087 Uiso 1 1 calc R
H18B H -0.7512 -0.1437 -0.4191 0.087 Uiso 1 1 calc R

loop_
_atom_site_aniso_label
_atom_site_aniso_U_11
_atom_site_aniso_U_22
_atom_site_aniso_U_33
_atom_site_aniso_U_23
_atom_site_aniso_U_13
_atom_site_aniso_U_12
C5 0.0389(18) 0.0434(16) 0.0457(19) -0.0015(15) 0.0025(16) -0.0043(14)
N1 0.0425(16) 0.0477(13) 0.0487(16) -0.0071(12) -0.0033(14) -0.0054(12)
N7 0.0423(15) 0.0461(13) 0.0431(15) -0.0011(11) -0.0024(14) 0.0016(12)
N8 0.0433(15) 0.0495(14) 0.0476(16) -0.0013(12) -0.0057(14) -0.0036(12)
C9 0.0434(19) 0.0424(16) 0.0432(18) 0.0011(14) 0.0048(16) -0.0052(14)
C24 0.0423(19) 0.0455(17) 0.0481(19) 0.0023(15) 0.0098(17) 0.0041(14)
C10 0.048(2) 0.0524(18) 0.0439(19) -0.0032(15) -0.0042(17) -0.0056(16)
C22 0.0413(19) 0.0499(18) 0.052(2) -0.0008(15) -0.0031(16) 0.0098(15)
C13 0.070(3) 0.078(2) 0.070(3) -0.001(2) -0.023(2) -0.003(2)
C4 0.0380(19) 0.0464(16) 0.057(2) -0.0024(15) 0.0076(17) -0.0033(14)
O2 0.0610(17) 0.0620(14) 0.0675(18) -0.0130(12) 0.0047(14) 0.0156(12)
N6 0.0373(14) 0.0453(13) 0.0519(16) -0.0047(12) -0.0023(13) 0.0049(11)
N3 0.0398(16) 0.0510(15) 0.0610(19) -0.0100(14) 0.0052(15) -0.0031(12)
C25 0.040(2) 0.056(2) 0.061(2) 0.0053(16) 0.0043(18) 0.0127(15)
C1 0.087(3) 0.066(2) 0.061(3) -0.0129(19) 0.000(2) 0.012(2)
C21 0.0420(19) 0.0419(15) 0.0414(17) 0.0018(14) 0.0008(15) 0.0001(13)
O1 0.0517(15) 0.0665(14) 0.0706(17) -0.0247(13) 0.0084(13) -0.0140(12)
C14 0.087(3) 0.066(2) 0.066(3) 0.010(2) -0.018(2) 0.002(2)
C23 0.047(2) 0.0492(17) 0.048(2) -0.0045(14) -0.0031(17) 0.0016(15)
C12 0.056(2) 0.066(2) 0.074(3) -0.0009(19) -0.019(2) -0.0141(18)
C2 0.046(2) 0.0515(19) 0.051(2) -0.0060(17) 0.0097(18) -0.0100(16)
C11 0.052(2) 0.0541(19) 0.058(2) 0.0009(16) -0.0056(19) -0.0098(16)
N4 0.0423(16) 0.0489(14) 0.081(2) -0.0117(13) -0.0101(16) 0.0042(13)
C17 0.054(2) 0.0602(19) 0.093(3) -0.013(2) -0.015(2) -0.0035(16)
C19 0.061(2) 0.0588(19) 0.085(3) -0.0057(19) 0.007(2) 0.0087(18)
C16 0.049(2) 0.063(2) 0.076(3) -0.0207(19) -0.016(2) 0.0097(16)
C20 0.054(2) 0.0492(18) 0.092(3) -0.0048(19) -0.001(2) 0.0066(17)
C26 0.0359(17) 0.0571(18) 0.049(2) 0.0040(16) -0.0005(16) 0.0007(15)
C15 0.067(3) 0.0539(19) 0.059(2) 0.0018(17) -0.010(2) -0.0076(19)
C18 0.044(2) 0.068(2) 0.106(3) -0.008(2) 0.002(2) 0.0005(17)

loop_
_atom_type_symbol
_atom_type_description
_atom_type_scat_dispersion_real
_atom_type_scat_dispersion_imag
_atom_type_scat_source
C C 0.0033 0.0000 'International Tables Vol C Tables 4.2.6.8 and 6.1.1.4'
H H 0.0000 0.0000 'International Tables Vol C Tables 4.2.6.8 and 6.1.1.4'
N N 0.0061 0.0000 'International Tables Vol C Tables 4.2.6.8 and 6.1.1.4'
O O 0.0106 0.0000 'International Tables Vol C Tables 4.2.6.8 and 6.1.1.4'

loop_
_geom_angle_atom_site_label_1
_geom_angle_atom_site_label_2
_geom_angle_atom_site_label_3
_geom_angle
C9 C5 C4 118.7(3)
N6 C5 C9 108.3(3)
N6 C5 C4 132.7(3)
C9 N1 C10 121.8(2)
C9 N1 C2 117.1(3)
C2 N1 C10 121.1(2)
N8 N7 C21 122.0(2)
N6 N7 N8 116.4(2)
N6 N7 C21 121.6(2)
C9 N8 N7 101.6(2)
N1 C9 C5 122.5(3)
N8 C9 C5 110.7(3)
N8 C9 N1 126.7(3)
O2 C24 C25 117.1(3)
O2 C24 C23 123.6(3)
C25 C24 C23 119.4(3)
C11 C10 N1 119.9(3)
C11 C10 C15 120.7(3)
C15 C10 N1 119.3(3)
C21 C22 H22 119.8
C21 C22 C23 120.4(3)
C23 C22 H22 119.8
C14 C13 H13 120.3
C12 C13 H13 120.3
C12 C13 C14 119.4(4)
N3 C4 C5 117.5(3)
N3 C4 N4 118.8(3)
N4 C4 C5 123.7(3)
C24 O2 C1 118.1(3)
N7 N6 C5 103.0(2)
C4 N3 C2 123.8(3)
C24 C25 H25 119.4
C26 C25 C24 121.2(3)
C26 C25 H25 119.4
O2 C1 H1A 109.5
O2 C1 H1B 109.5
O2 C1 H1C 109.5
H1A C1 H1B 109.5
H1A C1 H1C 109.5
H1B C1 H1C 109.5
C22 C21 N7 119.6(3)
C22 C21 C26 120.4(3)
C26 C21 N7 120.0(3)
C13 C14 H14 119.7
C13 C14 C15 120.6(3)
C15 C14 H14 119.7
C24 C23 H23 120.2
C22 C23 C24 119.6(3)
C22 C23 H23 120.2
C13 C12 H12 119.5
C13 C12 C11 120.9(3)
C11 C12 H12 119.5
N3 C2 N1 120.3(3)
O1 C2 N1 118.0(3)
O1 C2 N3 121.7(3)
C10 C11 H11 120.3
C12 C11 C10 119.4(3)
C12 C11 H11 120.3
C4 N4 C16 125.6(3)
C4 N4 C20 121.1(3)
C16 N4 C20 112.9(3)
H17A C17 H17B 108.0
C16 C17 H17A 109.4
C16 C17 H17B 109.4
C18 C17 H17A 109.4
C18 C17 H17B 109.4
C18 C17 C16 111.3(3)
H19A C19 H19B 108.1
C20 C19 H19A 109.5
C20 C19 H19B 109.5
C20 C19 C18 110.7(3)
C18 C19 H19A 109.5
C18 C19 H19B 109.5
N4 C16 C17 108.8(3)
N4 C16 H16A 109.9
N4 C16 H16B 109.9
C17 C16 H16A 109.9
C17 C16 H16B 109.9
H16A C16 H16B 108.3
N4 C20 C19 110.0(3)
N4 C20 H20A 109.7
N4 C20 H20B 109.7
C19 C20 H20A 109.7
C19 C20 H20B 109.7
H20A C20 H20B 108.2
C25 C26 C21 118.9(3)
C25 C26 H26 120.5
C21 C26 H26 120.5
C10 C15 C14 118.9(3)
C10 C15 H15 120.6
C14 C15 H15 120.6
C17 C18 H18A 109.6
C17 C18 H18B 109.6
C19 C18 C17 110.1(3)
C19 C18 H18A 109.6
C19 C18 H18B 109.6
H18A C18 H18B 108.2

loop_
_geom_bond_atom_site_label_1
_geom_bond_atom_site_label_2
_geom_bond_distance
C5 C9 1.386(4)
C5 C4 1.447(4)
C5 N6 1.353(4)
N1 C9 1.372(4)
N1 C10 1.439(4)
N1 C2 1.415(4)
N7 N8 1.354(3)
N7 N6 1.333(3)
N7 C21 1.424(4)
N8 C9 1.338(4)
C24 O2 1.358(3)
C24 C25 1.381(5)
C24 C23 1.395(4)
C10 C11 1.382(4)
C10 C15 1.385(5)
C22 H22 0.9300
C22 C21 1.377(4)
C22 C23 1.380(4)
C13 H13 0.9300
C13 C14 1.384(5)
C13 C12 1.374(5)
C4 N3 1.332(4)
C4 N4 1.346(4)
O2 C1 1.432(4)
N3 C2 1.363(4)
C25 H25 0.9300
C25 C26 1.379(4)
C1 H1A 0.9600
C1 H1B 0.9600
C1 H1C 0.9600
C21 C26 1.391(4)
O1 C2 1.230(4)
C14 H14 0.9300
C14 C15 1.391(5)
C23 H23 0.9300
C12 H12 0.9300
C12 C11 1.379(5)
C11 H11 0.9300
N4 C16 1.450(4)
N4 C20 1.466(4)
C17 H17A 0.9700
C17 H17B 0.9700
C17 C16 1.526(5)
C17 C18 1.521(4)
C19 H19A 0.9700
C19 H19B 0.9700
C19 C20 1.508(5)
C19 C18 1.514(5)
C16 H16A 0.9700
C16 H16B 0.9700
C20 H20A 0.9700
C20 H20B 0.9700
C26 H26 0.9300
C15 H15 0.9300
C18 H18A 0.9700
C18 H18B 0.9700

loop_
_geom_torsion_atom_site_label_1
_geom_torsion_atom_site_label_2
_geom_torsion_atom_site_label_3
_geom_torsion_atom_site_label_4
_geom_torsion
C5 C4 N3 C2 1.7(4)
C5 C4 N4 C16 13.2(5)
C5 C4 N4 C20 -174.5(3)
N1 C10 C11 C12 179.9(3)
N1 C10 C15 C14 179.2(3)
N7 N8 C9 C5 -0.2(3)
N7 N8 C9 N1 -177.1(3)
N7 C21 C26 C25 179.1(3)
N8 N7 N6 C5 -0.2(3)
N8 N7 C21 C22 177.7(3)
N8 N7 C21 C26 -2.2(4)
C9 C5 C4 N3 -2.4(4)
C9 C5 C4 N4 175.0(3)
C9 C5 N6 N7 0.1(3)
C9 N1 C10 C11 127.5(3)
C9 N1 C10 C15 -52.5(4)
C9 N1 C2 N3 0.0(4)
C9 N1 C2 O1 178.6(3)
C24 C25 C26 C21 1.2(5)
C10 N1 C9 C5 178.2(3)
C10 N1 C9 N8 -5.2(5)
C10 N1 C2 N3 -179.1(3)
C10 N1 C2 O1 -0.5(4)
C22 C21 C26 C25 -0.8(4)
C13 C14 C15 C10 1.4(6)
C13 C12 C11 C10 0.4(6)
C4 C5 C9 N1 2.1(4)
C4 C5 C9 N8 -175.0(3)
C4 C5 N6 N7 174.2(3)
C4 N3 C2 N1 -0.5(5)
C4 N3 C2 O1 -179.0(3)
C4 N4 C16 C17 112.9(4)
C4 N4 C20 C19 -112.5(4)
O2 C24 C25 C26 -179.7(3)
O2 C24 C23 C22 179.0(3)
N6 C5 C9 N1 177.1(3)
N6 C5 C9 N8 0.0(3)
N6 C5 C4 N3 -176.0(3)
N6 C5 C4 N4 1.4(5)
N6 N7 N8 C9 0.3(3)
N6 N7 C21 C22 -1.8(4)
N6 N7 C21 C26 178.3(3)
N3 C4 N4 C16 -169.4(3)
N3 C4 N4 C20 2.9(5)
C25 C24 O2 C1 -178.3(3)
C25 C24 C23 C22 0.6(5)
C21 N7 N8 C9 -179.2(3)
C21 N7 N6 C5 179.3(2)
C21 C22 C23 C24 -0.2(5)
C14 C13 C12 C11 0.2(6)
C23 C24 O2 C1 3.2(4)
C23 C24 C25 C26 -1.1(5)
C23 C22 C21 N7 -179.5(3)
C23 C22 C21 C26 0.4(5)
C12 C13 C14 C15 -1.1(6)
C2 N1 C9 C5 -0.9(4)
C2 N1 C9 N8 175.7(3)
C2 N1 C10 C11 -53.5(4)
C2 N1 C10 C15 126.6(3)
C11 C10 C15 C14 -0.7(5)
N4 C4 N3 C2 -175.9(3)
C16 N4 C20 C19 60.7(4)
C16 C17 C18 C19 -54.2(5)
C20 N4 C16 C17 -59.9(4)
C20 C19 C18 C17 54.1(5)
C15 C10 C11 C12 -0.1(5)
C18 C17 C16 N4 56.3(4)
C18 C19 C20 N4 -56.5(4)
